data_4311760
loop_
_publ_author_name
'Adam J. Fischmann'
'Andrew C. Warden'
'Jay Black'
'Leone Spiccia'

_publ_contact_author 'Spiccia, Leone'
_publ_contact_author_email leone.spiccia@sci.monash.edu.au
_publ_section_title
;
 Synthesis, Characterization, and Structures of Copper(II)-Thiosulfate
 Complexes Incorporating Tripodal Tetraamine Ligands
;
_journal_name_full 'Inorganic Chemistry'
_journal_page_first 6568
_journal_page_last 6578
_journal_paper_doi 10.1021/ic0492800
_journal_volume 43
_journal_year 2004
_chemical_formula_sum 'C28 H40 Cu N4 O4 S2'
_chemical_formula_weight 624.3
_chemical_name_systematic '(tris(2-benzylaminoethyl)amine)-(thiosulfato-S)-copper(ii) methanol solvate'
_space_group_IT_number 61
_symmetry_cell_setting orthorhombic
_symmetry_space_group_name_Hall '-P 2ac 2ab'
_symmetry_space_group_name_H-M 'P b c a'
_atom_sites_solution_hydrogens geom
_atom_sites_solution_primary direct
_atom_sites_solution_secondary difmap
_audit_creation_date 2004-06-01T10:48:24-00:00
_audit_creation_method 'WinGX routine CIF_UPDATE'
_cell_angle_alpha 90
_cell_angle_beta 90
_cell_angle_gamma 90
_cell_formula_units_Z 8
_cell_length_a 16.1557(4)
_cell_length_b 14.1477(4)
_cell_length_c 26.5325(9)
_cell_measurement_temperature 123(2)
_cell_volume 6064.4(3)
_computing_structure_refinement 'SHELXL-97 (Sheldrick, 1997)'
_computing_structure_solution 'SHELXS-97 (Sheldrick, 1990)'
_diffrn_ambient_temperature 123(2)
_diffrn_measured_fraction_theta_full 0.942
_diffrn_measured_fraction_theta_max 0.929
_diffrn_radiation_monochromator graphite
_diffrn_radiation_type MoK\a
_diffrn_radiation_wavelength 0.71073
_diffrn_reflns_av_R_equivalents 0.1427
_diffrn_reflns_av_unetI/netI 0.1468
_diffrn_reflns_limit_h_max 21
_diffrn_reflns_limit_h_min -21
_diffrn_reflns_limit_k_max 15
_diffrn_reflns_limit_k_min -17
_diffrn_reflns_limit_l_max 34
_diffrn_reflns_limit_l_min -34
_diffrn_reflns_number 46210
_diffrn_reflns_theta_full 27.5
_diffrn_reflns_theta_max 28.2
_diffrn_reflns_theta_min 2.06
_exptl_absorpt_coefficient_mu 0.897
_exptl_absorpt_correction_type none
_exptl_crystal_colour green
_exptl_crystal_density_diffrn 1.368
_exptl_crystal_density_method 'not measured'
_exptl_crystal_description plate
_exptl_crystal_F_000 2632
_exptl_crystal_size_max 0.07
_exptl_crystal_size_mid 0.04
_exptl_crystal_size_min 0.01
_refine_diff_density_max 0.517
_refine_diff_density_min -0.478
_refine_diff_density_rms 0.102
_refine_ls_extinction_method none
_refine_ls_goodness_of_fit_ref 1.024
_refine_ls_hydrogen_treatment mixed
_refine_ls_matrix_type full
_refine_ls_number_parameters 512
_refine_ls_number_reflns 6941
_refine_ls_number_restraints 0
_refine_ls_restrained_S_all 1.024
_refine_ls_R_factor_all 0.165
_refine_ls_R_factor_gt 0.0696
_refine_ls_shift/su_max 0.133
_refine_ls_shift/su_mean 0.001
_refine_ls_structure_factor_coef Fsqd
_refine_ls_weighting_details 'calc w=1/[\s^2^(Fo^2^)+(0.0180P)^2^+15.2732P] where P=(Fo^2^+2Fc^2^)/3'
_refine_ls_weighting_scheme calc
_refine_ls_wR_factor_gt 0.0951
_refine_ls_wR_factor_ref 0.1161
_reflns_number_gt 3766
_reflns_number_total 6941
_reflns_threshold_expression >2sigma(I)
_cod_data_source_file ic0492800si20040602_064004_1.cif
_cod_data_source_block bz3ts2o3
_cod_depositor_comments
;
The following automatic conversions were performed:
'_symmetry_cell_setting' value 'Orthorhombic' changed to 'orthorhombic'
according to '/home/saulius/struct/CIF-dictionaries/cif_core.dic'
dictionary named 'cif_core.dic' version 2.4.1 from 2010-06-29.

Automatic conversion script
Id: cif_fix_enum 1527 2010-12-29 10:47:43Z saulius 
;
_cod_database_code 4311760

loop_
_symmetry_equiv_pos_as_xyz
'x, y, z'
'-x+1/2, -y, z+1/2'
'x+1/2, -y+1/2, -z'
'-x, y+1/2, -z+1/2'
'-x, -y, -z'
'x-1/2, y, -z-1/2'
'-x-1/2, y-1/2, z'
'x, -y-1/2, z-1/2'

loop_
_atom_site_label
_atom_site_type_symbol
_atom_site_fract_x
_atom_site_fract_y
_atom_site_fract_z
_atom_site_U_iso_or_equiv
_atom_site_adp_type
_atom_site_occupancy
_atom_site_symmetry_multiplicity
_atom_site_calc_flag
_atom_site_refinement_flags
_atom_site_disorder_assembly
_atom_site_disorder_group
Cu1 Cu 0.13653(3) 0.82891(3) 0.28987(2) 0.01791(14) Uani 1 1 d . . .
S2 S 0.28456(7) 0.99561(8) 0.26860(4) 0.0236(3) Uani 1 1 d . . .
S1 S 0.27101(7) 0.87067(8) 0.30772(4) 0.0209(3) Uani 1 1 d . . .
N1 N 0.0148(2) 0.7954(2) 0.27438(14) 0.0199(9) Uani 1 1 d . . .
C6 C -0.0027(3) 0.7004(3) 0.2960(2) 0.0278(12) Uani 1 1 d . . .
N4 N 0.1297(2) 0.7081(3) 0.33996(14) 0.0201(9) Uani 1 1 d . . .
C37 C 0.1900(3) 0.5414(3) 0.4111(2) 0.0270(12) Uani 1 1 d . . .
C24 C 0.0794(3) 1.2228(3) 0.40230(19) 0.0277(12) Uani 1 1 d . . .
C32 C 0.1600(3) 0.6310(3) 0.42320(16) 0.0221(11) Uani 1 1 d . . .
C5 C 0.0404(3) 0.6885(3) 0.3461(2) 0.0259(12) Uani 1 1 d . . .
C33 C 0.1137(3) 0.6397(4) 0.46623(19) 0.0365(13) Uani 1 1 d . . .
C25 C 0.0252(3) 1.2260(4) 0.4419(2) 0.0408(15) Uani 1 1 d . . .
C12 C 0.2457(3) 0.7390(3) 0.14258(17) 0.0246(11) Uani 1 1 d . . .
C36 C 0.1748(3) 0.4642(4) 0.44143(19) 0.0326(12) Uani 1 1 d . . .
C22 C 0.0629(3) 1.0541(3) 0.39761(17) 0.0221(11) Uani 1 1 d . . .
C35 C 0.1280(3) 0.4745(4) 0.4845(2) 0.0353(13) Uani 1 1 d . . .
C17 C 0.2772(3) 0.8173(4) 0.1173(2) 0.0364(13) Uani 1 1 d . . .
C23 C 0.0983(3) 1.1374(3) 0.38042(18) 0.0251(11) Uani 1 1 d . . .
C34 C 0.0974(4) 0.5620(4) 0.4972(2) 0.0440(15) Uani 1 1 d . . .
C13 C 0.2268(3) 0.6598(4) 0.1147(2) 0.0414(14) Uani 1 1 d . . .
C16 C 0.2897(4) 0.8153(5) 0.0661(2) 0.0483(16) Uani 1 1 d . . .
C27 C 0.0077(4) 1.0591(4) 0.4367(2) 0.0435(16) Uani 1 1 d . . .
C15 C 0.2701(4) 0.7349(5) 0.0387(2) 0.0578(19) Uani 1 1 d . . .
C14 C 0.2388(4) 0.6582(5) 0.0633(2) 0.0548(17) Uani 1 1 d . . .
C26 C -0.0119(4) 1.1453(4) 0.4592(2) 0.0552(18) Uani 1 1 d . . .
N3 N 0.1554(2) 0.7932(3) 0.21391(15) 0.0201(9) Uani 1 1 d . . .
N2 N 0.0858(2) 0.9528(3) 0.32040(14) 0.0199(9) Uani 1 1 d . . .
C4 C 0.0033(3) 0.9633(3) 0.29777(18) 0.0208(11) Uani 1 1 d . . .
C2 C 0.0046(3) 0.7954(4) 0.21907(18) 0.0234(11) Uani 1 1 d . . .
C21 C 0.0878(3) 0.9588(3) 0.37563(18) 0.0246(11) Uani 1 1 d . . .
C3 C -0.0392(3) 0.8679(3) 0.29880(19) 0.0225(11) Uani 1 1 d . . .
C31 C 0.1741(3) 0.7136(3) 0.38850(18) 0.0251(11) Uani 1 1 d . . .
C11 C 0.2313(3) 0.7425(4) 0.19879(18) 0.0261(12) Uani 1 1 d . . .
C1 C 0.0789(3) 0.7500(4) 0.1942(2) 0.0269(12) Uani 1 1 d . . .
O1 O 0.22488(17) 1.06367(18) 0.28882(12) 0.0284(8) Uani 1 1 d . . .
O2 O 0.26886(18) 0.97668(19) 0.21532(11) 0.0275(7) Uani 1 1 d . . .
O3 O 0.36931(18) 1.0256(2) 0.27790(12) 0.0330(8) Uani 1 1 d . . .
O5 O 0.1060(2) 1.0005(2) 0.18207(14) 0.0411(9) Uani 1 1 d . . .
C7 C 0.0986(4) 0.9911(5) 0.1291(2) 0.0562(17) Uani 1 1 d . . .
H21A H 0.053(2) 0.912(3) 0.3877(15) 0.016(12) Uiso 1 1 d . . .
H21B H 0.143(2) 0.939(2) 0.3873(13) 0.003(9) Uiso 1 1 d . . .
H2 H 0.118(2) 0.993(3) 0.3093(13) 0.002(11) Uiso 1 1 d . . .
H11B H 0.274(2) 0.767(3) 0.2151(15) 0.015(11) Uiso 1 1 d . . .
H23 H 0.133(2) 1.132(3) 0.3539(15) 0.018(11) Uiso 1 1 d . . .
H3 H 0.158(2) 0.845(3) 0.2017(13) 0.000(12) Uiso 1 1 d . . .
H6A H 0.020(2) 0.653(2) 0.2728(13) 0.005(10) Uiso 1 1 d . . .
H11A H 0.227(2) 0.679(3) 0.2122(15) 0.020(11) Uiso 1 1 d . . .
H2A H -0.044(2) 0.762(2) 0.2105(13) 0.005(9) Uiso 1 1 d . . .
H1A H 0.080(2) 0.691(3) 0.2023(15) 0.015(13) Uiso 1 1 d . . .
H36 H 0.200(3) 0.406(3) 0.4359(17) 0.037(15) Uiso 1 1 d . . .
H2B H 0.003(3) 0.860(3) 0.2083(16) 0.032(13) Uiso 1 1 d . . .
H4B H 0.008(2) 0.988(2) 0.2617(14) 0.008(10) Uiso 1 1 d . . .
H7A H 0.105(3) 1.052(4) 0.107(2) 0.062(18) Uiso 1 1 d . . .
H4A H -0.028(2) 1.004(3) 0.3143(14) 0.011(11) Uiso 1 1 d . . .
H33 H 0.094(3) 0.703(3) 0.4767(16) 0.031(13) Uiso 1 1 d . . .
H5A H 0.030(2) 0.624(3) 0.3601(14) 0.018(11) Uiso 1 1 d . . .
H31B H 0.232(2) 0.720(2) 0.3834(13) 0.010(10) Uiso 1 1 d . . .
H1B H 0.074(3) 0.758(3) 0.1572(17) 0.030(13) Uiso 1 1 d . . .
H5B H 0.019(2) 0.727(3) 0.3715(14) 0.011(11) Uiso 1 1 d . . .
H6B H -0.060(3) 0.691(3) 0.2987(16) 0.035(14) Uiso 1 1 d . . .
H31A H 0.157(3) 0.774(3) 0.4069(16) 0.030(13) Uiso 1 1 d . . .
H17 H 0.292(2) 0.867(2) 0.1354(13) 0.000(10) Uiso 1 1 d . . .
H35 H 0.118(3) 0.422(3) 0.5053(17) 0.030(13) Uiso 1 1 d . . .
H3B H -0.050(2) 0.857(3) 0.3359(16) 0.023(12) Uiso 1 1 d . . .
H37 H 0.221(3) 0.540(3) 0.3846(16) 0.026(13) Uiso 1 1 d . . .
H7B H 0.020(4) 0.959(4) 0.127(2) 0.09(2) Uiso 1 1 d . . .
H3A H -0.088(3) 0.871(3) 0.2837(16) 0.023(12) Uiso 1 1 d . . .
H7C H 0.131(4) 0.923(5) 0.118(3) 0.12(3) Uiso 1 1 d . . .
H13 H 0.208(3) 0.607(3) 0.1321(17) 0.028(14) Uiso 1 1 d . . .
H4 H 0.150(2) 0.666(3) 0.3238(15) 0.014(13) Uiso 1 1 d . . .
H25 H 0.012(3) 1.282(4) 0.4552(18) 0.048(17) Uiso 1 1 d . . .
H15 H 0.276(3) 0.736(4) 0.004(2) 0.069(19) Uiso 1 1 d . . .
H24 H 0.102(2) 1.279(3) 0.3916(15) 0.022(13) Uiso 1 1 d . . .
H16 H 0.310(2) 0.870(3) 0.0522(16) 0.022(13) Uiso 1 1 d . . .
H26 H -0.053(3) 1.151(4) 0.487(2) 0.08(2) Uiso 1 1 d . . .
H14 H 0.226(4) 0.605(4) 0.044(2) 0.08(2) Uiso 1 1 d . . .
H5 H 0.155(4) 1.003(4) 0.197(2) 0.07(2) Uiso 1 1 d . . .
H27 H -0.014(3) 1.013(3) 0.4442(18) 0.033(16) Uiso 1 1 d . . .
H34 H 0.065(3) 0.565(4) 0.526(2) 0.07(2) Uiso 1 1 d . . .

loop_
_atom_site_aniso_label
_atom_site_aniso_U_11
_atom_site_aniso_U_22
_atom_site_aniso_U_33
_atom_site_aniso_U_23
_atom_site_aniso_U_13
_atom_site_aniso_U_12
Cu1 0.0143(2) 0.0147(3) 0.0247(3) -0.0018(2) 0.0002(2) -0.0001(2)
S2 0.0243(6) 0.0165(6) 0.0300(7) -0.0041(5) 0.0081(5) -0.0047(5)
S1 0.0164(6) 0.0173(6) 0.0289(6) -0.0016(5) -0.0002(5) -0.0017(5)
N1 0.019(2) 0.009(2) 0.031(2) -0.0017(16) -0.0025(17) 0.0020(15)
C6 0.016(3) 0.023(3) 0.045(3) -0.003(2) -0.002(3) -0.001(2)
N4 0.020(2) 0.012(2) 0.028(2) -0.0044(17) -0.0011(18) 0.0038(17)
C37 0.028(3) 0.023(3) 0.030(3) -0.003(2) 0.001(2) 0.002(2)
C24 0.030(3) 0.017(3) 0.037(3) -0.009(2) 0.000(2) -0.002(2)
C32 0.022(3) 0.019(3) 0.025(3) -0.001(2) -0.002(2) 0.002(2)
C5 0.017(3) 0.014(3) 0.046(3) 0.008(2) 0.006(2) -0.003(2)
C33 0.046(3) 0.029(3) 0.034(3) -0.002(2) 0.008(3) 0.016(3)
C25 0.054(4) 0.024(3) 0.045(4) -0.011(3) 0.010(3) 0.006(3)
C12 0.020(2) 0.027(3) 0.027(3) -0.003(2) 0.000(2) 0.009(2)
C36 0.040(3) 0.021(3) 0.037(3) 0.002(3) -0.003(3) 0.005(3)
C22 0.025(3) 0.019(3) 0.023(3) -0.001(2) -0.002(2) 0.003(2)
C35 0.043(3) 0.027(3) 0.035(3) 0.012(2) 0.001(3) 0.001(3)
C17 0.037(3) 0.036(4) 0.036(3) -0.007(3) -0.002(3) 0.009(3)
C23 0.022(3) 0.026(3) 0.028(3) -0.004(2) 0.002(2) 0.003(2)
C34 0.057(4) 0.040(4) 0.035(3) 0.014(3) 0.020(3) 0.013(3)
C13 0.041(3) 0.041(4) 0.042(4) -0.015(3) 0.006(3) 0.003(3)
C16 0.056(4) 0.056(5) 0.033(3) 0.009(3) 0.012(3) 0.016(3)
C27 0.060(4) 0.021(4) 0.049(4) -0.005(3) 0.024(3) -0.010(3)
C15 0.064(4) 0.086(6) 0.024(3) -0.010(4) -0.002(3) 0.032(4)
C14 0.052(4) 0.068(5) 0.044(4) -0.027(4) 0.001(3) 0.009(4)
C26 0.072(5) 0.042(4) 0.053(4) -0.013(3) 0.036(4) 0.002(3)
N3 0.020(2) 0.014(2) 0.027(2) -0.0022(19) -0.0008(18) 0.0041(16)
N2 0.015(2) 0.015(2) 0.030(2) -0.0010(18) 0.0047(18) -0.0008(17)
C4 0.015(2) 0.022(3) 0.025(3) -0.003(2) 0.001(2) 0.011(2)
C2 0.013(2) 0.026(3) 0.031(3) -0.004(2) -0.006(2) -0.003(2)
C21 0.024(3) 0.023(3) 0.027(3) 0.000(2) 0.001(2) 0.001(2)
C3 0.016(3) 0.020(3) 0.031(3) 0.001(2) -0.001(2) 0.006(2)
C31 0.026(3) 0.017(3) 0.032(3) 0.000(2) -0.005(2) 0.000(2)
C11 0.021(3) 0.024(3) 0.033(3) -0.002(2) -0.002(2) 0.004(2)
C1 0.021(3) 0.024(3) 0.035(3) -0.010(2) -0.007(2) -0.004(2)
O1 0.0311(18) 0.0174(17) 0.0368(19) -0.0009(14) 0.0167(17) 0.0030(14)
O2 0.0383(19) 0.0173(17) 0.0268(18) -0.0012(14) 0.0047(16) -0.0007(14)
O3 0.0263(18) 0.0271(19) 0.045(2) -0.0084(15) 0.0107(17) -0.0119(14)
O5 0.043(2) 0.041(2) 0.038(2) 0.0012(18) 0.000(2) 0.0044(19)
C7 0.055(4) 0.071(5) 0.043(4) 0.000(4) 0.005(3) 0.024(4)

loop_
_atom_type_symbol
_atom_type_description
_atom_type_scat_dispersion_real
_atom_type_scat_dispersion_imag
_atom_type_scat_source
C C 0.0033 0.0016 'International Tables Vol C Tables 4.2.6.8 and 6.1.1.4'
H H 0 0 'International Tables Vol C Tables 4.2.6.8 and 6.1.1.4'
N N 0.0061 0.0033 'International Tables Vol C Tables 4.2.6.8 and 6.1.1.4'
O O 0.0106 0.006 'International Tables Vol C Tables 4.2.6.8 and 6.1.1.4'
S S 0.1246 0.1234 'International Tables Vol C Tables 4.2.6.8 and 6.1.1.4'
Cu Cu 0.3201 1.2651 'International Tables Vol C Tables 4.2.6.8 and 6.1.1.4'

loop_
_geom_angle_atom_site_label_1
_geom_angle_atom_site_label_2
_geom_angle_atom_site_label_3
_geom_angle
_geom_angle_site_symmetry_1
_geom_angle_site_symmetry_3
_geom_angle_publ_flag
N1 Cu1 N2 84.05(14) . . ?
N1 Cu1 N3 83.80(14) . . ?
N2 Cu1 N3 128.92(15) . . ?
N1 Cu1 N4 83.85(14) . . ?
N2 Cu1 N4 113.73(15) . . ?
N3 Cu1 N4 113.96(15) . . ?
N1 Cu1 S1 178.32(10) . . ?
N2 Cu1 S1 94.30(11) . . ?
N3 Cu1 S1 97.02(10) . . ?
N4 Cu1 S1 97.13(10) . . ?
O3 S2 O2 112.41(18) . . ?
O3 S2 O1 111.44(18) . . ?
O2 S2 O1 111.15(19) . . ?
O3 S2 S1 105.36(14) . . ?
O2 S2 S1 108.15(12) . . ?
O1 S2 S1 108.02(13) . . ?
S2 S1 Cu1 102.52(6) . . ?
C2 N1 C6 111.2(4) . . ?
C2 N1 C3 111.5(3) . . ?
C6 N1 C3 109.9(4) . . ?
C2 N1 Cu1 107.7(3) . . ?
C6 N1 Cu1 108.1(3) . . ?
C3 N1 Cu1 108.2(3) . . ?
N1 C6 C5 110.7(4) . . ?
C31 N4 C5 112.8(4) . . ?
C31 N4 Cu1 117.9(3) . . ?
C5 N4 Cu1 105.4(3) . . ?
C36 C37 C32 121.6(5) . . ?
C25 C24 C23 119.7(5) . . ?
C33 C32 C37 117.6(4) . . ?
C33 C32 C31 121.5(4) . . ?
C37 C32 C31 120.8(4) . . ?
N4 C5 C6 109.4(4) . . ?
C32 C33 C34 121.4(5) . . ?
C26 C25 C24 120.6(5) . . ?
C13 C12 C17 118.0(5) . . ?
C13 C12 C11 121.6(5) . . ?
C17 C12 C11 120.4(4) . . ?
C35 C36 C37 119.9(5) . . ?
C27 C22 C23 118.3(5) . . ?
C27 C22 C21 120.5(4) . . ?
C23 C22 C21 121.1(4) . . ?
C34 C35 C36 119.7(5) . . ?
C16 C17 C12 120.9(5) . . ?
C24 C23 C22 121.1(5) . . ?
C35 C34 C33 119.8(5) . . ?
C12 C13 C14 120.9(6) . . ?
C17 C16 C15 120.1(6) . . ?
C22 C27 C26 121.1(5) . . ?
C14 C15 C16 119.1(6) . . ?
C15 C14 C13 120.8(6) . . ?
C25 C26 C27 119.2(5) . . ?
C1 N3 C11 113.5(4) . . ?
C1 N3 Cu1 108.6(3) . . ?
C11 N3 Cu1 119.9(3) . . ?
C21 N2 C4 115.0(4) . . ?
C21 N2 Cu1 115.1(3) . . ?
C4 N2 Cu1 106.3(3) . . ?
N2 C4 C3 108.3(4) . . ?
N1 C2 C1 110.2(4) . . ?
N2 C21 C22 115.2(4) . . ?
N1 C3 C4 109.8(4) . . ?
N4 C31 C32 114.8(4) . . ?
N3 C11 C12 114.3(4) . . ?
N3 C1 C2 109.5(4) . . ?

loop_
_geom_bond_atom_site_label_1
_geom_bond_atom_site_label_2
_geom_bond_distance
_geom_bond_site_symmetry_2
_geom_bond_publ_flag
Cu1 N1 2.064(3) . ?
Cu1 N2 2.098(4) . ?
Cu1 N3 2.100(4) . ?
Cu1 N4 2.168(4) . ?
Cu1 S1 2.3009(12) . ?
S2 O3 1.455(3) . ?
S2 O2 1.461(3) . ?
S2 O1 1.465(3) . ?
S2 S1 2.0614(16) . ?
N1 C2 1.476(5) . ?
N1 C6 1.489(5) . ?
N1 C3 1.494(5) . ?
C6 C5 1.510(7) . ?
N4 C31 1.476(6) . ?
N4 C5 1.479(5) . ?
C37 C36 1.378(7) . ?
C37 C32 1.395(6) . ?
C24 C25 1.369(7) . ?
C24 C23 1.375(6) . ?
C32 C33 1.371(6) . ?
C32 C31 1.505(6) . ?
C33 C34 1.398(7) . ?
C25 C26 1.369(7) . ?
C12 C13 1.377(6) . ?
C12 C17 1.391(7) . ?
C12 C11 1.510(6) . ?
C36 C35 1.377(7) . ?
C22 C27 1.371(7) . ?
C22 C23 1.387(6) . ?
C22 C21 1.524(6) . ?
C35 C34 1.376(7) . ?
C17 C16 1.374(7) . ?
C13 C14 1.378(8) . ?
C16 C15 1.387(8) . ?
C27 C26 1.393(7) . ?
C15 C14 1.364(9) . ?
N3 C1 1.475(5) . ?
N3 C11 1.477(5) . ?
N2 C21 1.468(6) . ?
N2 C4 1.469(5) . ?
C4 C3 1.514(6) . ?
C2 C1 1.513(6) . ?
O5 C7 1.417(7) . ?

loop_
_geom_hbond_atom_site_label_D
_geom_hbond_atom_site_label_H
_geom_hbond_atom_site_label_A
_geom_hbond_distance_DH
_geom_hbond_distance_HA
_geom_hbond_distance_DA
_geom_hbond_angle_DHA
_geom_hbond_site_symmetry_A
N4 H4 O3 0.80(4) 2.35(4) 3.062(5) 149(4) 7_655
N3 H3 O5 0.80(3) 2.41(4) 3.155(5) 155(3) .
N3 H3 O2 0.80(3) 2.62(4) 3.178(5) 129(3) .
N2 H2 O1 0.83(4) 2.06(4) 2.866(5) 163(3) .
O5 H5 O2 0.88(6) 1.94(6) 2.795(5) 162(5) .
